data_7128556
loop_
_publ_author_name
'Mokrai, R\'eka'
'Mocanu, Anabella'
'Duffy, Matthew P.'
'Vives, Thomas'
'Caytan, Elsa'
'Dorcet, Vincent'
'Roisnel, Thierry'
'Nyul\'aszi, L\'aszl\'o'
'Benk\>o, Zolt\'an'
'Bouit, Pierre-Antoine'
'Hissler, Muriel'

_publ_section_title
;
 Stereospecific synthesis of chiral P-containing polyaromatics based on
 7-membered P-rings.
;
_journal_issue 59
_journal_name_full 'Chemical communications (Cambridge, England)'
_journal_page_first 7256
_journal_page_last 7259
_journal_paper_doi 10.1039/d1cc02293h
_journal_volume 57
_journal_year 2021
_chemical_compound_source 'synthesis as described'
_chemical_formula_moiety 'C32 H21 Au Cl P'
_chemical_formula_sum 'C32 H21 Au Cl P'
_chemical_formula_weight 668.87
_space_group_crystal_system monoclinic
_space_group_IT_number 14
_space_group_name_Hall '-P 2ybc'
_space_group_name_H-M_alt 'P 1 21/c 1'
_atom_sites_solution_hydrogens geom
_atom_sites_solution_primary dual
_atom_sites_solution_secondary difmap
_audit_update_record
;
2019-06-06 deposited with the CCDC.	2021-06-21 downloaded from the CCDC.
;
_cell_angle_alpha 90
_cell_angle_beta 108.406(4)
_cell_angle_gamma 90
_cell_formula_units_Z 4
_cell_length_a 9.0391(11)
_cell_length_b 20.028(3)
_cell_length_c 14.2025(19)
_cell_measurement_reflns_used 9949
_cell_measurement_temperature 150
_cell_measurement_theta_max 27.4853
_cell_measurement_theta_min 2.5340
_cell_measurement_wavelength 0.71073
_cell_volume 2439.6(6)
_computing_cell_refinement 'APEX3 (Bruker, 2015)'
_computing_data_collection 'SAINT (Bruker, 2014)'
_computing_data_reduction 'SAINT (Bruker, 2014)'
_computing_molecular_graphics 'SXGRAPH (Farrugia, 1999), Mercury (CSD, 2016)'
_computing_publication_material 'CRYSCALC (T. Roisnel, local program, 2019)'
_computing_structure_refinement 'SHELXL-2018_3 (Sheldrick, 2018)'
_computing_structure_solution 'SHELXT (Sheldrick, 2015)'
_diffrn_ambient_temperature 150
_diffrn_detector '(CMOS) PHOTON 100'
_diffrn_detector_area_resol_mean 10.4167
_diffrn_measured_fraction_theta_full 0.995
_diffrn_measured_fraction_theta_max 0.990
_diffrn_measurement_device_type 'D8 VENTURE Bruker AXS'
_diffrn_measurement_method 'rotation images'
_diffrn_radiation_monochromator 'multilayer monochromator'
_diffrn_radiation_probe x-ray
_diffrn_radiation_source 'Incoatec microfocus sealed tube'
_diffrn_radiation_type MoK\a
_diffrn_radiation_wavelength 0.71073
_diffrn_reflns_av_R_equivalents 0.0416
_diffrn_reflns_av_unetI/netI 0.0419
_diffrn_reflns_limit_h_max 11
_diffrn_reflns_limit_h_min -10
_diffrn_reflns_limit_k_max 25
_diffrn_reflns_limit_k_min -22
_diffrn_reflns_limit_l_max 18
_diffrn_reflns_limit_l_min -18
_diffrn_reflns_number 18925
_diffrn_reflns_theta_full 25.242
_diffrn_reflns_theta_max 27.485
_diffrn_reflns_theta_min 2.034
_diffrn_source_current 1.0
_diffrn_source_voltage 50.0
_exptl_absorpt_coefficient_mu 6.225
_exptl_absorpt_correction_T_max 0.418
_exptl_absorpt_correction_T_min 0.175
_exptl_absorpt_correction_type multi-scan
_exptl_absorpt_process_details
;
  [Sheldrick, G.M. (2014). SADABS Bruker AXS Inc., Madison, Wisconsin, USA]
;
_exptl_crystal_colour colourless
_exptl_crystal_density_diffrn 1.821
_exptl_crystal_description prism
_exptl_crystal_F_000 1296
_exptl_crystal_size_max 0.540
_exptl_crystal_size_mid 0.410
_exptl_crystal_size_min 0.140
_refine_diff_density_max 1.215
_refine_diff_density_min -1.917
_refine_diff_density_rms 0.151
_refine_ls_extinction_method none
_refine_ls_goodness_of_fit_ref 1.093
_refine_ls_hydrogen_treatment constr
_refine_ls_matrix_type full
_refine_ls_number_parameters 316
_refine_ls_number_reflns 5536
_refine_ls_number_restraints 0
_refine_ls_restrained_S_all 1.093
_refine_ls_R_factor_all 0.0297
_refine_ls_R_factor_gt 0.0266
_refine_ls_shift/su_max 0.002
_refine_ls_shift/su_mean 0.000
_refine_ls_structure_factor_coef Fsqd
_refine_ls_weighting_details 'w=1/[\s^2^(Fo^2^)+(0.0201P)^2^+3.0871P] where P=(Fo^2^+2Fc^2^)/3'
_refine_ls_weighting_scheme calc
_refine_ls_wR_factor_gt 0.0635
_refine_ls_wR_factor_ref 0.0651
_reflns_Friedel_coverage 0.000
_reflns_number_gt 5079
_reflns_number_total 5536
_reflns_threshold_expression >2sigma(I)
_cod_data_source_file d1cc02293h2.cif
_cod_data_source_block RM132
_cod_depositor_comments 'Adding full bibliography for 7128555--7128561.cif.'
_cod_original_sg_symbol_H-M 'P 21/c'
_cod_database_code 7128556

loop_
_space_group_symop_operation_xyz
'x, y, z'
'-x, y+1/2, -z+1/2'
'-x, -y, -z'
'x, -y-1/2, z-1/2'

loop_
_atom_site_label
_atom_site_type_symbol
_atom_site_fract_x
_atom_site_fract_y
_atom_site_fract_z
_atom_site_U_iso_or_equiv
_atom_site_adp_type
_atom_site_occupancy
_atom_site_site_symmetry_order
_atom_site_calc_flag
_atom_site_refinement_flags_posn
_atom_site_refinement_flags_adp
_atom_site_refinement_flags_occupancy
_atom_site_disorder_assembly
_atom_site_disorder_group
C1 C 0.0574(3) 0.58765(16) 0.6702(2) 0.0148(6) Uani 1 1 d . . . . .
C2 C -0.0015(4) 0.64645(18) 0.6981(3) 0.0214(7) Uani 1 1 d . . . . .
H2 H 0.043621 0.688275 0.691235 0.026 Uiso 1 1 calc R U . . .
C3 C -0.1256(5) 0.6437(2) 0.7356(3) 0.0315(8) Uani 1 1 d . . . . .
H3 H -0.164929 0.683668 0.754888 0.038 Uiso 1 1 calc R U . . .
C4 C -0.1927(4) 0.5824(2) 0.7450(3) 0.0321(9) Uani 1 1 d . . . . .
H4 H -0.278749 0.580653 0.769729 0.038 Uiso 1 1 calc R U . . .
C5 C -0.1331(4) 0.5235(2) 0.7180(3) 0.0284(8) Uani 1 1 d . . . . .
H5 H -0.177764 0.481574 0.725065 0.034 Uiso 1 1 calc R U . . .
C6 C -0.0083(4) 0.52658(18) 0.6808(2) 0.0207(7) Uani 1 1 d . . . . .
H6 H 0.032296 0.486651 0.662422 0.025 Uiso 1 1 calc R U . . .
C11 C 0.3567(3) 0.65178(15) 0.6979(2) 0.0142(6) Uani 1 1 d . . . . .
C12 C 0.4163(4) 0.70432(16) 0.6530(2) 0.0171(6) Uani 1 1 d . . . . .
H12 H 0.379708 0.709683 0.582964 0.021 Uiso 1 1 calc R U . . .
C13 C 0.5260(4) 0.74710(16) 0.7100(2) 0.0192(6) Uani 1 1 d . . . . .
H13 H 0.560996 0.783475 0.679639 0.023 Uiso 1 1 calc R U . . .
C14 C 0.5879(3) 0.73766(16) 0.8140(2) 0.0152(6) Uani 1 1 d . . . . .
C15 C 0.7097(4) 0.77978(17) 0.8724(3) 0.0219(7) Uani 1 1 d . . . . .
H15 H 0.747496 0.815191 0.841817 0.026 Uiso 1 1 calc R U . . .
C16 C 0.7723(4) 0.76935(18) 0.9724(3) 0.0241(7) Uani 1 1 d . . . . .
H16 H 0.852390 0.797913 1.011052 0.029 Uiso 1 1 calc R U . . .
C17 C 0.7181(4) 0.71618(18) 1.0184(2) 0.0216(7) Uani 1 1 d . . . . .
H17 H 0.763427 0.708953 1.087677 0.026 Uiso 1 1 calc R U . . .
C18 C 0.6005(4) 0.67483(17) 0.9640(2) 0.0177(6) Uani 1 1 d . . . . .
H18 H 0.565143 0.639538 0.996198 0.021 Uiso 1 1 calc R U . . .
C19 C 0.5313(3) 0.68448(15) 0.8598(2) 0.0134(6) Uani 1 1 d . . . . .
C20 C 0.4099(4) 0.64134(15) 0.7999(2) 0.0133(6) Uani 1 1 d . . . . .
C21 C 0.3284(4) 0.51739(16) 0.6414(2) 0.0151(6) Uani 1 1 d . . . . .
C22 C 0.3554(4) 0.48404(17) 0.5615(2) 0.0193(6) Uani 1 1 d . . . . .
H22 H 0.303578 0.498674 0.495665 0.023 Uiso 1 1 calc R U . . .
C23 C 0.4569(4) 0.42986(17) 0.5769(3) 0.0237(7) Uani 1 1 d . . . . .
H23 H 0.473034 0.407440 0.522052 0.028 Uiso 1 1 calc R U . . .
C24 C 0.5346(4) 0.40874(17) 0.6734(3) 0.0235(7) Uani 1 1 d . . . . .
H24 H 0.607193 0.372970 0.684774 0.028 Uiso 1 1 calc R U . . .
C25 C 0.5055(4) 0.44022(15) 0.7527(3) 0.0180(6) Uani 1 1 d . . . . .
H25 H 0.556740 0.424627 0.818104 0.022 Uiso 1 1 calc R U . . .
C26 C 0.4028(3) 0.49430(15) 0.7393(2) 0.0145(6) Uani 1 1 d . . . . .
C27 C 0.3567(3) 0.51991(15) 0.8247(2) 0.0141(6) Uani 1 1 d . . . . .
C28 C 0.3085(4) 0.46924(16) 0.8796(2) 0.0172(6) Uani 1 1 d . . . . .
H28 H 0.319948 0.423598 0.865050 0.021 Uiso 1 1 calc R U . . .
C29 C 0.2463(4) 0.48533(17) 0.9527(2) 0.0203(7) Uani 1 1 d . . . . .
H29 H 0.220500 0.450861 0.990711 0.024 Uiso 1 1 calc R U . . .
C30 C 0.2198(4) 0.55274(16) 0.9723(2) 0.0160(6) Uani 1 1 d . . . . .
C31 C 0.1398(4) 0.56981(18) 1.0404(2) 0.0208(7) Uani 1 1 d . . . . .
H31 H 0.111152 0.535608 1.077636 0.025 Uiso 1 1 calc R U . . .
C32 C 0.1033(4) 0.63470(18) 1.0531(3) 0.0228(7) Uani 1 1 d . . . . .
H32 H 0.049175 0.645431 1.098615 0.027 Uiso 1 1 calc R U . . .
C33 C 0.1466(4) 0.68571(18) 0.9984(3) 0.0211(7) Uani 1 1 d . . . . .
H33 H 0.118245 0.730585 1.005964 0.025 Uiso 1 1 calc R U . . .
C34 C 0.2292(4) 0.67162(16) 0.9341(2) 0.0178(6) Uani 1 1 d . . . . .
H34 H 0.259674 0.706866 0.899440 0.021 Uiso 1 1 calc R U . . .
C35 C 0.2691(4) 0.60417(16) 0.9194(2) 0.0141(6) Uani 1 1 d . . . . .
C36 C 0.3464(3) 0.58668(15) 0.8482(2) 0.0123(6) Uani 1 1 d . . . . .
Au1 Au 0.13463(2) 0.62686(2) 0.45969(2) 0.01581(5) Uani 1 1 d . . . . .
Cl1 Cl 0.04800(11) 0.66370(5) 0.29868(6) 0.02780(19) Uani 1 1 d . . . . .
P1 P 0.21700(9) 0.59403(4) 0.61866(5) 0.01299(15) Uani 1 1 d . . . . .

loop_
_atom_site_aniso_label
_atom_site_aniso_U_11
_atom_site_aniso_U_22
_atom_site_aniso_U_33
_atom_site_aniso_U_23
_atom_site_aniso_U_13
_atom_site_aniso_U_12
C1 0.0115(13) 0.0211(16) 0.0098(13) -0.0003(11) 0.0007(11) -0.0003(11)
C2 0.0228(16) 0.0192(16) 0.0212(16) 0.0024(13) 0.0056(13) 0.0037(13)
C3 0.0261(19) 0.039(2) 0.0297(19) -0.0015(16) 0.0087(16) 0.0117(16)
C4 0.0187(17) 0.052(3) 0.0283(19) -0.0002(17) 0.0110(15) -0.0001(16)
C5 0.0243(18) 0.035(2) 0.0257(18) -0.0024(15) 0.0085(15) -0.0112(15)
C6 0.0208(16) 0.0229(17) 0.0171(15) -0.0028(12) 0.0042(13) -0.0056(13)
C11 0.0138(14) 0.0115(14) 0.0161(14) 0.0004(11) 0.0029(11) 0.0006(11)
C12 0.0192(15) 0.0160(15) 0.0157(14) 0.0050(11) 0.0050(12) -0.0003(12)
C13 0.0219(16) 0.0143(15) 0.0227(16) 0.0057(12) 0.0090(13) -0.0014(12)
C14 0.0125(13) 0.0149(15) 0.0187(15) -0.0025(11) 0.0054(12) -0.0004(11)
C15 0.0194(15) 0.0166(16) 0.0297(18) -0.0027(13) 0.0079(14) -0.0047(13)
C16 0.0153(15) 0.0267(19) 0.0284(18) -0.0089(14) 0.0041(13) -0.0053(13)
C17 0.0197(16) 0.0251(18) 0.0172(15) -0.0056(13) 0.0020(13) 0.0005(13)
C18 0.0161(14) 0.0184(16) 0.0176(15) 0.0010(12) 0.0040(12) 0.0021(12)
C19 0.0127(13) 0.0115(14) 0.0156(14) -0.0009(11) 0.0041(11) 0.0017(11)
C20 0.0150(14) 0.0100(13) 0.0156(14) -0.0004(11) 0.0057(12) 0.0006(11)
C21 0.0146(14) 0.0149(15) 0.0171(14) -0.0009(11) 0.0069(12) -0.0001(11)
C22 0.0221(16) 0.0204(17) 0.0182(15) -0.0035(12) 0.0104(13) -0.0008(13)
C23 0.0318(18) 0.0154(16) 0.0318(18) -0.0052(13) 0.0212(16) -0.0029(14)
C24 0.0219(16) 0.0128(15) 0.039(2) -0.0014(14) 0.0148(15) -0.0004(13)
C25 0.0165(14) 0.0109(15) 0.0254(16) 0.0020(12) 0.0046(13) -0.0003(11)
C26 0.0142(14) 0.0114(14) 0.0170(14) -0.0012(11) 0.0036(11) -0.0020(11)
C27 0.0144(14) 0.0136(15) 0.0128(13) 0.0024(11) 0.0021(11) 0.0007(11)
C28 0.0214(15) 0.0097(14) 0.0189(15) 0.0039(11) 0.0039(12) 0.0010(12)
C29 0.0228(16) 0.0170(16) 0.0200(15) 0.0073(12) 0.0051(13) -0.0013(13)
C30 0.0150(14) 0.0197(16) 0.0124(13) 0.0030(11) 0.0028(11) -0.0008(12)
C31 0.0210(16) 0.0260(18) 0.0159(15) 0.0027(12) 0.0066(13) -0.0023(13)
C32 0.0216(17) 0.031(2) 0.0175(16) -0.0019(13) 0.0090(13) 0.0007(13)
C33 0.0197(16) 0.0226(17) 0.0236(17) -0.0052(13) 0.0103(13) -0.0005(13)
C34 0.0182(15) 0.0169(16) 0.0181(15) -0.0021(12) 0.0054(12) -0.0014(12)
C35 0.0131(13) 0.0149(15) 0.0125(13) 0.0004(11) 0.0013(11) -0.0016(11)
C36 0.0113(13) 0.0135(14) 0.0104(13) 0.0028(10) 0.0011(11) 0.0004(11)
Au1 0.01987(8) 0.01627(8) 0.01025(7) 0.00057(4) 0.00326(5) 0.00224(4)
Cl1 0.0382(5) 0.0319(5) 0.0125(3) 0.0048(3) 0.0069(3) 0.0113(4)
P1 0.0147(4) 0.0131(4) 0.0103(3) 0.0006(3) 0.0027(3) 0.0004(3)

loop_
_atom_type_symbol
_atom_type_description
_atom_type_scat_dispersion_real
_atom_type_scat_dispersion_imag
_atom_type_scat_source
C C 0.0033 0.0016 'International Tables Vol C Tables 4.2.6.8 and 6.1.1.4'
H H 0.0000 0.0000 'International Tables Vol C Tables 4.2.6.8 and 6.1.1.4'
Au Au -2.0133 8.8022 'International Tables Vol C Tables 4.2.6.8 and 6.1.1.4'
Cl Cl 0.1484 0.1585 'International Tables Vol C Tables 4.2.6.8 and 6.1.1.4'
P P 0.1023 0.0942 'International Tables Vol C Tables 4.2.6.8 and 6.1.1.4'

loop_
_geom_angle_atom_site_label_1
_geom_angle_atom_site_label_2
_geom_angle_atom_site_label_3
_geom_angle
_geom_angle_site_symmetry_1
_geom_angle_site_symmetry_3
_geom_angle_publ_flag
C6 C1 C2 119.8(3) . . ?
C6 C1 P1 121.8(3) . . ?
C2 C1 P1 118.4(3) . . ?
C3 C2 C1 120.1(4) . . ?
C3 C2 H2 119.9 . . ?
C1 C2 H2 119.9 . . ?
C2 C3 C4 120.0(4) . . ?
C2 C3 H3 120.0 . . ?
C4 C3 H3 120.0 . . ?
C3 C4 C5 120.0(4) . . ?
C3 C4 H4 120.0 . . ?
C5 C4 H4 120.0 . . ?
C6 C5 C4 119.6(4) . . ?
C6 C5 H5 120.2 . . ?
C4 C5 H5 120.2 . . ?
C1 C6 C5 120.5(3) . . ?
C1 C6 H6 119.8 . . ?
C5 C6 H6 119.8 . . ?
C20 C11 C12 121.6(3) . . ?
C20 C11 P1 119.6(2) . . ?
C12 C11 P1 118.7(2) . . ?
C13 C12 C11 120.4(3) . . ?
C13 C12 H12 119.8 . . ?
C11 C12 H12 119.8 . . ?
C12 C13 C14 120.5(3) . . ?
C12 C13 H13 119.7 . . ?
C14 C13 H13 119.7 . . ?
C13 C14 C19 119.7(3) . . ?
C13 C14 C15 120.4(3) . . ?
C19 C14 C15 119.9(3) . . ?
C16 C15 C14 120.2(3) . . ?
C16 C15 H15 119.9 . . ?
C14 C15 H15 119.9 . . ?
C15 C16 C17 120.3(3) . . ?
C15 C16 H16 119.9 . . ?
C17 C16 H16 119.9 . . ?
C18 C17 C16 120.8(3) . . ?
C18 C17 H17 119.6 . . ?
C16 C17 H17 119.6 . . ?
C17 C18 C19 120.6(3) . . ?
C17 C18 H18 119.7 . . ?
C19 C18 H18 119.7 . . ?
C14 C19 C18 118.2(3) . . ?
C14 C19 C20 119.6(3) . . ?
C18 C19 C20 122.2(3) . . ?
C11 C20 C19 118.2(3) . . ?
C11 C20 C36 122.0(3) . . ?
C19 C20 C36 119.8(3) . . ?
C22 C21 C26 119.2(3) . . ?
C22 C21 P1 119.3(2) . . ?
C26 C21 P1 121.1(2) . . ?
C23 C22 C21 121.2(3) . . ?
C23 C22 H22 119.4 . . ?
C21 C22 H22 119.4 . . ?
C22 C23 C24 119.6(3) . . ?
C22 C23 H23 120.2 . . ?
C24 C23 H23 120.2 . . ?
C25 C24 C23 119.6(3) . . ?
C25 C24 H24 120.2 . . ?
C23 C24 H24 120.2 . . ?
C24 C25 C26 121.9(3) . . ?
C24 C25 H25 119.0 . . ?
C26 C25 H25 119.0 . . ?
C25 C26 C21 118.4(3) . . ?
C25 C26 C27 119.9(3) . . ?
C21 C26 C27 121.2(3) . . ?
C36 C27 C28 119.8(3) . . ?
C36 C27 C26 125.7(3) . . ?
C28 C27 C26 114.3(3) . . ?
C29 C28 C27 121.1(3) . . ?
C29 C28 H28 119.4 . . ?
C27 C28 H28 119.4 . . ?
C28 C29 C30 120.7(3) . . ?
C28 C29 H29 119.6 . . ?
C30 C29 H29 119.6 . . ?
C29 C30 C31 121.2(3) . . ?
C29 C30 C35 119.0(3) . . ?
C31 C30 C35 119.7(3) . . ?
C32 C31 C30 121.0(3) . . ?
C32 C31 H31 119.5 . . ?
C30 C31 H31 119.5 . . ?
C31 C32 C33 119.6(3) . . ?
C31 C32 H32 120.2 . . ?
C33 C32 H32 120.2 . . ?
C34 C33 C32 121.3(3) . . ?
C34 C33 H33 119.4 . . ?
C32 C33 H33 119.4 . . ?
C33 C34 C35 120.3(3) . . ?
C33 C34 H34 119.8 . . ?
C35 C34 H34 119.8 . . ?
C30 C35 C34 118.0(3) . . ?
C30 C35 C36 119.7(3) . . ?
C34 C35 C36 122.2(3) . . ?
C27 C36 C35 119.1(3) . . ?
C27 C36 C20 122.0(3) . . ?
C35 C36 C20 118.9(3) . . ?
P1 Au1 Cl1 178.14(3) . . ?
C21 P1 C11 100.99(14) . . ?
C21 P1 C1 109.68(15) . . ?
C11 P1 C1 106.26(14) . . ?
C21 P1 Au1 114.72(10) . . ?
C11 P1 Au1 112.47(10) . . ?
C1 P1 Au1 111.91(10) . . ?

loop_
_geom_bond_atom_site_label_1
_geom_bond_atom_site_label_2
_geom_bond_distance
_geom_bond_site_symmetry_2
_geom_bond_publ_flag
C1 C6 1.388(5) . ?
C1 C2 1.400(5) . ?
C1 P1 1.817(3) . ?
C2 C3 1.387(5) . ?
C2 H2 0.9500 . ?
C3 C4 1.394(6) . ?
C3 H3 0.9500 . ?
C4 C5 1.401(6) . ?
C4 H4 0.9500 . ?
C5 C6 1.390(5) . ?
C5 H5 0.9500 . ?
C6 H6 0.9500 . ?
C11 C20 1.391(4) . ?
C11 C12 1.422(4) . ?
C11 P1 1.817(3) . ?
C12 C13 1.365(5) . ?
C12 H12 0.9500 . ?
C13 C14 1.418(4) . ?
C13 H13 0.9500 . ?
C14 C19 1.425(4) . ?
C14 C15 1.427(4) . ?
C15 C16 1.368(5) . ?
C15 H15 0.9500 . ?
C16 C17 1.415(5) . ?
C16 H16 0.9500 . ?
C17 C18 1.376(5) . ?
C17 H17 0.9500 . ?
C18 C19 1.426(4) . ?
C18 H18 0.9500 . ?
C19 C20 1.444(4) . ?
C20 C36 1.499(4) . ?
C21 C22 1.403(4) . ?
C21 C26 1.417(4) . ?
C21 P1 1.808(3) . ?
C22 C23 1.393(5) . ?
C22 H22 0.9500 . ?
C23 C24 1.393(5) . ?
C23 H23 0.9500 . ?
C24 C25 1.387(5) . ?
C24 H24 0.9500 . ?
C25 C26 1.400(4) . ?
C25 H25 0.9500 . ?
C26 C27 1.492(4) . ?
C27 C36 1.388(4) . ?
C27 C28 1.429(4) . ?
C28 C29 1.366(5) . ?
C28 H28 0.9500 . ?
C29 C30 1.414(5) . ?
C29 H29 0.9500 . ?
C30 C31 1.420(5) . ?
C30 C35 1.427(4) . ?
C31 C32 1.367(5) . ?
C31 H31 0.9500 . ?
C32 C33 1.412(5) . ?
C32 H32 0.9500 . ?
C33 C34 1.378(5) . ?
C33 H33 0.9500 . ?
C34 C35 1.431(4) . ?
C34 H34 0.9500 . ?
C35 C36 1.442(4) . ?
Au1 P1 2.2411(8) . ?
Au1 Cl1 2.2926(8) . ?

loop_
_geom_torsion_atom_site_label_1
_geom_torsion_atom_site_label_2
_geom_torsion_atom_site_label_3
_geom_torsion_atom_site_label_4
_geom_torsion
_geom_torsion_site_symmetry_1
_geom_torsion_site_symmetry_2
_geom_torsion_site_symmetry_3
_geom_torsion_site_symmetry_4
_geom_torsion_publ_flag
C6 C1 C2 C3 -0.3(5) . . . . ?
P1 C1 C2 C3 178.5(3) . . . . ?
C1 C2 C3 C4 -0.4(5) . . . . ?
C2 C3 C4 C5 1.0(6) . . . . ?
C3 C4 C5 C6 -0.8(6) . . . . ?
C2 C1 C6 C5 0.6(5) . . . . ?
P1 C1 C6 C5 -178.3(3) . . . . ?
C4 C5 C6 C1 0.0(5) . . . . ?
C20 C11 C12 C13 -1.5(5) . . . . ?
P1 C11 C12 C13 -177.5(3) . . . . ?
C11 C12 C13 C14 3.4(5) . . . . ?
C12 C13 C14 C19 -2.2(5) . . . . ?
C12 C13 C14 C15 175.9(3) . . . . ?
C13 C14 C15 C16 -178.1(3) . . . . ?
C19 C14 C15 C16 -0.1(5) . . . . ?
C14 C15 C16 C17 0.8(5) . . . . ?
C15 C16 C17 C18 -1.0(5) . . . . ?
C16 C17 C18 C19 0.4(5) . . . . ?
C13 C14 C19 C18 177.6(3) . . . . ?
C15 C14 C19 C18 -0.5(4) . . . . ?
C13 C14 C19 C20 -0.9(5) . . . . ?
C15 C14 C19 C20 -178.9(3) . . . . ?
C17 C18 C19 C14 0.3(5) . . . . ?
C17 C18 C19 C20 178.7(3) . . . . ?
C12 C11 C20 C19 -1.5(5) . . . . ?
P1 C11 C20 C19 174.4(2) . . . . ?
C12 C11 C20 C36 179.2(3) . . . . ?
P1 C11 C20 C36 -4.9(4) . . . . ?
C14 C19 C20 C11 2.6(4) . . . . ?
C18 C19 C20 C11 -175.7(3) . . . . ?
C14 C19 C20 C36 -178.1(3) . . . . ?
C18 C19 C20 C36 3.6(5) . . . . ?
C26 C21 C22 C23 -1.7(5) . . . . ?
P1 C21 C22 C23 171.6(3) . . . . ?
C21 C22 C23 C24 -0.8(5) . . . . ?
C22 C23 C24 C25 2.5(5) . . . . ?
C23 C24 C25 C26 -1.8(5) . . . . ?
C24 C25 C26 C21 -0.6(5) . . . . ?
C24 C25 C26 C27 170.8(3) . . . . ?
C22 C21 C26 C25 2.3(5) . . . . ?
P1 C21 C26 C25 -170.8(2) . . . . ?
C22 C21 C26 C27 -168.9(3) . . . . ?
P1 C21 C26 C27 17.9(4) . . . . ?
C25 C26 C27 C36 136.8(3) . . . . ?
C21 C26 C27 C36 -52.0(4) . . . . ?
C25 C26 C27 C28 -48.3(4) . . . . ?
C21 C26 C27 C28 122.8(3) . . . . ?
C36 C27 C28 C29 2.7(5) . . . . ?
C26 C27 C28 C29 -172.5(3) . . . . ?
C27 C28 C29 C30 3.5(5) . . . . ?
C28 C29 C30 C31 173.1(3) . . . . ?
C28 C29 C30 C35 -4.4(5) . . . . ?
C29 C30 C31 C32 -174.7(3) . . . . ?
C35 C30 C31 C32 2.8(5) . . . . ?
C30 C31 C32 C33 -0.4(5) . . . . ?
C31 C32 C33 C34 -1.9(5) . . . . ?
C32 C33 C34 C35 1.8(5) . . . . ?
C29 C30 C35 C34 174.7(3) . . . . ?
C31 C30 C35 C34 -2.8(4) . . . . ?
C29 C30 C35 C36 -0.8(4) . . . . ?
C31 C30 C35 C36 -178.3(3) . . . . ?
C33 C34 C35 C30 0.5(4) . . . . ?
C33 C34 C35 C36 175.9(3) . . . . ?
C28 C27 C36 C35 -7.7(4) . . . . ?
C26 C27 C36 C35 166.9(3) . . . . ?
C28 C27 C36 C20 173.8(3) . . . . ?
C26 C27 C36 C20 -11.7(5) . . . . ?
C30 C35 C36 C27 6.8(4) . . . . ?
C34 C35 C36 C27 -168.5(3) . . . . ?
C30 C35 C36 C20 -174.7(3) . . . . ?
C34 C35 C36 C20 10.1(4) . . . . ?
C11 C20 C36 C27 60.1(4) . . . . ?
C19 C20 C36 C27 -119.1(3) . . . . ?
C11 C20 C36 C35 -118.4(3) . . . . ?
C19 C20 C36 C35 62.3(4) . . . . ?
C22 C21 P1 C11 -121.4(3) . . . . ?
C26 C21 P1 C11 51.8(3) . . . . ?
C22 C21 P1 C1 126.7(3) . . . . ?
C26 C21 P1 C1 -60.1(3) . . . . ?
C22 C21 P1 Au1 -0.2(3) . . . . ?
C26 C21 P1 Au1 173.0(2) . . . . ?
C20 C11 P1 C21 -62.2(3) . . . . ?
C12 C11 P1 C21 113.8(3) . . . . ?
C20 C11 P1 C1 52.2(3) . . . . ?
C12 C11 P1 C1 -131.7(3) . . . . ?
C20 C11 P1 Au1 175.0(2) . . . . ?
C12 C11 P1 Au1 -8.9(3) . . . . ?
C6 C1 P1 C21 -27.3(3) . . . . ?
C2 C1 P1 C21 153.9(2) . . . . ?
C6 C1 P1 C11 -135.7(3) . . . . ?
C2 C1 P1 C11 45.5(3) . . . . ?
C6 C1 P1 Au1 101.2(2) . . . . ?
C2 C1 P1 Au1 -77.6(2) . . . . ?
